data_7231289
loop_
_publ_author_name
'Szymkowiak, Joanna'
'War\.zajtis, Beata'
'Rychlewska, Urszula'
'Kwit, Marcin'

_publ_section_title
;
 Consistent supramolecular assembly arising from a mixture of components
 -- self-sorting and solid solutions of chiral oxygenated trianglimines
;
_journal_issue 35
_journal_name_full CrystEngComm
_journal_page_first 5200
_journal_paper_doi 10.1039/C8CE01044G
_journal_volume 20
_journal_year 2018
_chemical_absolute_configuration R
_chemical_formula_moiety '(C42 H48 N6 O3)'
_chemical_formula_sum 'C42 H48 N6 O3'
_chemical_formula_weight 684.86
_space_group_crystal_system triclinic
_space_group_IT_number 1
_space_group_name_Hall 'P 1'
_space_group_name_H-M_alt 'P 1'
_symmetry_space_group_name_Hall 'P 1'
_symmetry_space_group_name_H-M 'P 1'
_atom_sites_solution_hydrogens geom
_audit_creation_method SHELXL-2014/7
_audit_update_record
;
2018-02-01 deposited with the CCDC.
2018-08-02 downloaded from the CCDC.
;
_cell_angle_alpha 102.629(4)
_cell_angle_beta 90.481(3)
_cell_angle_gamma 95.883(4)
_cell_formula_units_Z 2
_cell_length_a 5.7811(3)
_cell_length_b 15.3719(9)
_cell_length_c 23.4378(8)
_cell_measurement_reflns_used 6711
_cell_measurement_temperature 130(2)
_cell_measurement_theta_max 55.0230
_cell_measurement_theta_min 2.9350
_cell_volume 2020.72(18)
_computing_cell_refinement 'CrysAlisPro 1.171.38.43 (Rigaku OD, 2015)'
_computing_data_collection 'CrysAlisPro 1.171.38.43 (Rigaku OD, 2015)'
_computing_data_reduction 'CrysAlisPro 1.171.38.43 (Rigaku OD, 2015)'
_computing_structure_refinement 'SHELXL-2014/7 (Sheldrick, 2014)'
_computing_structure_solution 'SHELXT-2014/7 (Sheldrick, 2014)'
_diffrn_ambient_temperature 130(2)
_diffrn_detector_area_resol_mean 10.5357
_diffrn_measured_fraction_theta_full 0.989
_diffrn_measured_fraction_theta_max 0.989
_diffrn_measurement_device_type 'SuperNova, Single source at offset, Atlas'
_diffrn_measurement_method '\w scans'
_diffrn_radiation_type CuK\a
_diffrn_radiation_wavelength 1.54184
_diffrn_reflns_av_unetI/netI 0.0640
_diffrn_reflns_Laue_measured_fraction_full 0.989
_diffrn_reflns_Laue_measured_fraction_max 0.989
_diffrn_reflns_limit_h_max 6
_diffrn_reflns_limit_h_min -6
_diffrn_reflns_limit_k_max 16
_diffrn_reflns_limit_k_min -16
_diffrn_reflns_limit_l_max 25
_diffrn_reflns_limit_l_min -25
_diffrn_reflns_number 19412
_diffrn_reflns_point_group_measured_fraction_full 0.983
_diffrn_reflns_point_group_measured_fraction_max 0.983
_diffrn_reflns_theta_full 56.480
_diffrn_reflns_theta_max 56.480
_diffrn_reflns_theta_min 2.963
_diffrn_source 'micro-focus sealed X-ray tube'
_exptl_absorpt_coefficient_mu 0.570
_exptl_absorpt_correction_T_max 1.00000
_exptl_absorpt_correction_T_min 0.88425
_exptl_absorpt_correction_type multi-scan
_exptl_absorpt_process_details
;
CrysAlisPro 1.171.38.46 (Rigaku Oxford Diffraction, 2015)
Empirical absorption correction using spherical harmonics,
 implemented in SCALE3 ABSPACK scaling algorithm.
;
_exptl_crystal_colour yellow
_exptl_crystal_density_diffrn 1.126
_exptl_crystal_description needle
_exptl_crystal_F_000 732
_exptl_crystal_size_max 0.350
_exptl_crystal_size_mid 0.025
_exptl_crystal_size_min 0.025
_refine_diff_density_max 0.332
_refine_diff_density_min -0.277
_refine_diff_density_rms 0.046
_refine_ls_abs_structure_details
;
 Classical Flack method preferred over Parsons because s.u. lower.
;
_refine_ls_abs_structure_Flack 0.3(3)
_refine_ls_extinction_method none
_refine_ls_goodness_of_fit_ref 0.986
_refine_ls_hydrogen_treatment constr
_refine_ls_matrix_type full
_refine_ls_number_parameters 938
_refine_ls_number_reflns 19412
_refine_ls_number_restraints 13
_refine_ls_restrained_S_all 1.003
_refine_ls_R_factor_all 0.1063
_refine_ls_R_factor_gt 0.0683
_refine_ls_shift/su_max 0.000
_refine_ls_shift/su_mean 0.000
_refine_ls_structure_factor_coef Fsqd
_refine_ls_weighting_details 'w=1/[\s^2^(Fo^2^)+(0.1081P)^2^] where P=(Fo^2^+2Fc^2^)/3'
_refine_ls_weighting_scheme calc
_refine_ls_wR_factor_gt 0.1605
_refine_ls_wR_factor_ref 0.1827
_reflns_Friedel_coverage 0.988
_reflns_Friedel_fraction_full 0.978
_reflns_Friedel_fraction_max 0.978
_reflns_number_gt 13108
_reflns_number_total 19412
_reflns_threshold_expression 'I > 2\s(I)'
_cod_data_source_file c8ce01044g2.cif
_cod_data_source_block solid_solution_of_8_18_19
_cod_depositor_comments 'Adding full bibliography for 7231287--7231290.cif.'
_cod_database_code 7231289
_shelx_shelxl_version_number 2014/7
_shelx_space_group_comment
;
The symmetry employed for this shelxl refinement is uniquely defined
by the following loop, which should always be used as a source of
symmetry information in preference to the above space-group names.
They are only intended as comments.
;
_shelx_estimated_absorpt_t_min 0.825
_shelx_estimated_absorpt_t_max 0.986

loop_
_space_group_symop_operation_xyz
'x, y, z'

loop_
_atom_site_label
_atom_site_type_symbol
_atom_site_fract_x
_atom_site_fract_y
_atom_site_fract_z
_atom_site_U_iso_or_equiv
_atom_site_adp_type
_atom_site_occupancy
_atom_site_site_symmetry_order
_atom_site_calc_flag
_atom_site_refinement_flags_posn
_atom_site_refinement_flags_adp
_atom_site_refinement_flags_occupancy
_atom_site_disorder_assembly
_atom_site_disorder_group
C01A C 0.1151(16) 0.6089(6) 0.0886(4) 0.048(2) Uani 1 1 d . . . . .
H01A H -0.0261 0.6333 0.1002 0.057 Uiso 1 1 calc R U . . .
C02A C 0.1561(16) 0.5255(6) 0.1039(4) 0.045(2) Uani 1 1 d . . . . .
C03A C 0.3590(16) 0.4857(6) 0.0891(4) 0.048(2) Uani 1 1 d . . . . .
H03A H 0.4726 0.5121 0.0672 0.058 Uiso 0.1 1 calc R U P A 1
C04A C 0.3950(16) 0.4079(6) 0.1063(4) 0.051(2) Uani 1 1 d . . . . .
H04A H 0.5334 0.3806 0.0959 0.061 Uiso 1 1 calc R U . . .
C05A C 0.2300(16) 0.3685(6) 0.1390(4) 0.044(2) Uani 1 1 d . . . . .
C06A C 0.0277(17) 0.4091(7) 0.1539(4) 0.052(3) Uani 1 1 d . . . . .
H06A H -0.0866 0.3828 0.1757 0.062 Uiso 0.1 1 calc R U P B 12
C07A C -0.0065(16) 0.4868(6) 0.1372(4) 0.053(2) Uani 1 1 d . . . . .
H07A H -0.1431 0.5148 0.1485 0.064 Uiso 1 1 calc R U . . .
C08A C 0.2726(17) 0.2861(6) 0.1569(4) 0.050(2) Uani 1 1 d . . . . .
H08A H 0.4183 0.2633 0.1489 0.060 Uiso 1 1 calc R U . . .
C09A C 0.1727(16) 0.1620(6) 0.2001(4) 0.046(2) Uani 1 1 d . . . . .
H09A H 0.3279 0.1461 0.1852 0.055 Uiso 1 1 calc R U . . .
C10A C -0.0114(17) 0.0863(6) 0.1740(4) 0.058(3) Uani 1 1 d . . . . .
H10A H -0.1668 0.1050 0.1848 0.069 Uiso 1 1 calc R U . . .
H10B H -0.0044 0.0740 0.1308 0.069 Uiso 1 1 calc R U . . .
C11A C 0.0188(19) 0.0014(6) 0.1944(4) 0.063(3) Uani 1 1 d . . . . .
H11A H 0.1653 -0.0217 0.1793 0.076 Uiso 1 1 calc R U . . .
H11B H -0.1115 -0.0447 0.1783 0.076 Uiso 1 1 calc R U . . .
C12A C 0.0253(18) 0.0179(6) 0.2607(4) 0.060(3) Uani 1 1 d . . . . .
H12A H 0.0548 -0.0377 0.2730 0.072 Uiso 1 1 calc R U . . .
H12B H -0.1268 0.0352 0.2758 0.072 Uiso 1 1 calc R U . . .
C13A C 0.2178(17) 0.0929(6) 0.2861(4) 0.054(2) Uani 1 1 d . . . . .
H13A H 0.2191 0.1045 0.3293 0.064 Uiso 1 1 calc R U . . .
H13B H 0.3707 0.0738 0.2729 0.064 Uiso 1 1 calc R U . . .
C14A C 0.1794(16) 0.1779(6) 0.2665(4) 0.047(2) Uani 1 1 d . . . . .
H14A H 0.0276 0.1979 0.2814 0.056 Uiso 1 1 calc R U . . .
C15A C 0.3184(16) 0.3147(6) 0.3298(4) 0.052(2) Uani 1 1 d . . . . .
H15A H 0.1644 0.3148 0.3436 0.063 Uiso 1 1 calc R U . . .
C16A C 0.4903(15) 0.3904(6) 0.3551(3) 0.048(2) Uani 1 1 d . . . . .
C17A C 0.7054(16) 0.3999(6) 0.3320(3) 0.067(3) Uani 1 1 d . . . . .
H17A H 0.7474 0.3544 0.3006 0.080 Uiso 0.4 1 calc R U P C 1
C18A C 0.8617(16) 0.4734(6) 0.3529(4) 0.066(3) Uani 1 1 d . . . . .
H18A H 1.0087 0.4787 0.3355 0.080 Uiso 1 1 calc R U . . .
C19A C 0.8076(17) 0.5401(6) 0.3994(4) 0.049(2) Uani 1 1 d . . . . .
C20A C 0.5946(17) 0.5309(6) 0.4242(4) 0.055(3) Uani 1 1 d . . . . .
H20A H 0.5559 0.5749 0.4569 0.066 Uiso 0.4 1 calc R U P D 1
C21A C 0.4354(17) 0.4566(6) 0.4014(4) 0.056(3) Uani 1 1 d . . . . .
H21A H 0.2866 0.4516 0.4180 0.068 Uiso 1 1 calc R U . . .
C22A C 0.9836(17) 0.6160(7) 0.4237(4) 0.056(3) Uani 1 1 d . . . . .
H22A H 1.1309 0.6193 0.4062 0.067 Uiso 1 1 calc R U . . .
C23A C 1.1332(15) 0.7478(6) 0.4890(4) 0.048(2) Uani 1 1 d . . . . .
H23A H 1.2761 0.7330 0.4667 0.057 Uiso 1 1 calc R U . . .
C24A C 1.1828(17) 0.7528(6) 0.5532(4) 0.058(3) Uani 1 1 d . . . . .
H24A H 1.2314 0.6949 0.5581 0.069 Uiso 1 1 calc R U . . .
H24B H 1.0387 0.7632 0.5750 0.069 Uiso 1 1 calc R U . . .
C25A C 1.3745(17) 0.8284(6) 0.5787(4) 0.058(3) Uani 1 1 d . . . . .
H25A H 1.3950 0.8325 0.6212 0.069 Uiso 1 1 calc R U . . .
H25B H 1.5234 0.8147 0.5600 0.069 Uiso 1 1 calc R U . . .
C26A C 1.3127(17) 0.9169(7) 0.5685(4) 0.055(3) Uani 1 1 d . . . . .
H26A H 1.4451 0.9634 0.5817 0.066 Uiso 1 1 calc R U . . .
H26B H 1.1773 0.9348 0.5921 0.066 Uiso 1 1 calc R U . . .
C27A C 1.2545(16) 0.9119(6) 0.5042(4) 0.050(2) Uani 1 1 d . . . . .
H27A H 1.2034 0.9698 0.5000 0.060 Uiso 1 1 calc R U . . .
H27B H 1.3964 0.9023 0.4813 0.060 Uiso 1 1 calc R U . . .
C28A C 1.0654(15) 0.8373(6) 0.4794(3) 0.046(2) Uani 1 1 d . . . . .
H28A H 0.9165 0.8504 0.4993 0.055 Uiso 1 1 calc R U . . .
C29A C 0.8271(17) 0.8339(6) 0.3972(4) 0.049(2) Uani 1 1 d . . . . .
H29A H 0.7070 0.8458 0.4243 0.059 Uiso 1 1 calc R U . . .
C30A C 0.7689(16) 0.8215(6) 0.3344(4) 0.046(2) Uani 1 1 d . . . . .
C31A C 0.9190(16) 0.7802(6) 0.2925(4) 0.049(2) Uani 1 1 d . . . . .
H31A H 1.0574 0.7593 0.3040 0.059 Uiso 1 1 calc R U . . .
C32A C 0.8595(16) 0.7708(6) 0.2342(4) 0.050(2) Uani 1 1 d . . . . .
H32A H 0.9602 0.7432 0.2055 0.059 Uiso 1 1 calc R U . . .
C33A C 0.6581(15) 0.8001(6) 0.2156(4) 0.042(2) Uani 1 1 d . . . . .
C34A C 0.5160(17) 0.8403(6) 0.2575(4) 0.053(2) Uani 1 1 d . . . . .
H34A H 0.3794 0.8625 0.2461 0.063 Uiso 1 1 calc R U . . .
C35A C 0.5689(17) 0.8490(6) 0.3165(4) 0.055(3) Uani 1 1 d . . . . .
H35A H 0.4642 0.8745 0.3449 0.067 Uiso 1 1 calc R U . . .
C36A C 0.6118(16) 0.7920(6) 0.1529(4) 0.049(2) Uani 1 1 d . . . . .
H36A H 0.7169 0.7634 0.1259 0.059 Uiso 1 1 calc R U . . .
C37A C 0.4115(16) 0.8076(6) 0.0693(4) 0.047(2) Uani 1 1 d . . . . .
H37A H 0.5558 0.7860 0.0505 0.056 Uiso 1 1 calc R U . . .
C38A C 0.3679(18) 0.8958(7) 0.0539(4) 0.060(3) Uani 1 1 d . . . . .
H38A H 0.2363 0.9202 0.0766 0.072 Uiso 1 1 calc R U . . .
H38B H 0.5074 0.9395 0.0652 0.072 Uiso 1 1 calc R U . . .
C39A C 0.3128(19) 0.8845(7) -0.0109(4) 0.064(3) Uani 1 1 d . . . . .
H39A H 0.2798 0.9427 -0.0189 0.077 Uiso 1 1 calc R U . . .
H39B H 0.4488 0.8649 -0.0337 0.077 Uiso 1 1 calc R U . . .
C40A C 0.1041(19) 0.8159(7) -0.0295(4) 0.070(3) Uani 1 1 d . . . . .
H40A H 0.0716 0.8080 -0.0720 0.084 Uiso 1 1 calc R U . . .
H40B H -0.0341 0.8374 -0.0085 0.084 Uiso 1 1 calc R U . . .
C41A C 0.1497(19) 0.7262(7) -0.0161(4) 0.064(3) Uani 1 1 d . . . . .
H41A H 0.0113 0.6821 -0.0281 0.076 Uiso 1 1 calc R U . . .
H41B H 0.2828 0.7032 -0.0388 0.076 Uiso 1 1 calc R U . . .
C42A C 0.2029(15) 0.7370(6) 0.0490(4) 0.045(2) Uani 1 1 d . . . . .
H42A H 0.0637 0.7562 0.0714 0.054 Uiso 1 1 calc R U . . .
C01B C -0.0113(16) 0.2153(6) 0.6224(4) 0.048(2) Uani 1 1 d . . . . .
H01B H -0.1427 0.2477 0.6312 0.057 Uiso 1 1 calc R U . . .
C02B C 0.1416(14) 0.2077(5) 0.6701(4) 0.043(2) Uani 1 1 d . . . . .
C03B C 0.3464(15) 0.1681(4) 0.6598(4) 0.049(2) Uani 1 1 d . . . . .
H03B H 0.3931 0.1479 0.6208 0.058 Uiso 0.2 1 calc R U P E 1
C04B C 0.4821(15) 0.1581(5) 0.7058(4) 0.048(2) Uani 1 1 d . . . . .
H04B H 0.6199 0.1293 0.6981 0.058 Uiso 1 1 calc R U . . .
C05B C 0.4219(15) 0.1893(5) 0.7637(4) 0.042(2) Uani 1 1 d . . . . .
C06B C 0.2174(16) 0.2285(6) 0.7742(4) 0.055(3) Uani 1 1 d . . . . .
H06B H 0.1704 0.2483 0.8132 0.066 Uiso 0.2 1 calc R U P F 1
C07B C 0.0810(15) 0.2389(6) 0.7279(4) 0.056(3) Uani 1 1 d . . . . .
H07B H -0.0565 0.2679 0.7356 0.067 Uiso 1 1 calc R U . . .
C08B C 0.5753(17) 0.1830(6) 0.8124(4) 0.050(2) Uani 1 1 d . . . . .
H08B H 0.7273 0.1663 0.8043 0.060 Uiso 1 1 calc R U . . .
C09B C 0.6773(16) 0.1920(6) 0.9106(4) 0.048(2) Uani 1 1 d . . . . .
H09B H 0.8304 0.1800 0.8927 0.058 Uiso 1 1 calc R U . . .
C10B C 0.5884(18) 0.1145(6) 0.9390(4) 0.061(3) Uani 1 1 d . . . . .
H10C H 0.4327 0.1245 0.9548 0.073 Uiso 1 1 calc R U . . .
H10D H 0.5732 0.0576 0.9091 0.073 Uiso 1 1 calc R U . . .
C11B C 0.755(2) 0.1076(7) 0.9882(5) 0.075(3) Uani 1 1 d . . . . .
H11C H 0.6905 0.0589 1.0070 0.090 Uiso 1 1 calc R U . . .
H11D H 0.9060 0.0921 0.9718 0.090 Uiso 1 1 calc R U . . .
C12B C 0.792(2) 0.1952(7) 1.0339(4) 0.075(3) Uani 1 1 d . . . . .
H12C H 0.9076 0.1900 1.0639 0.090 Uiso 1 1 calc R U . . .
H12D H 0.6435 0.2075 1.0535 0.090 Uiso 1 1 calc R U . . .
C13B C 0.8767(18) 0.2726(7) 1.0054(4) 0.066(3) Uani 1 1 d . . . . .
H13C H 1.0316 0.2627 0.9890 0.079 Uiso 1 1 calc R U . . .
H13D H 0.8934 0.3293 1.0354 0.079 Uiso 1 1 calc R U . . .
C14B C 0.7077(16) 0.2807(6) 0.9564(4) 0.049(2) Uani 1 1 d . . . . .
H14B H 0.5536 0.2941 0.9733 0.058 Uiso 1 1 calc R U . . .
C15B C 0.6797(17) 0.4152(7) 0.9273(4) 0.053(2) Uani 1 1 d . . . . .
H15B H 0.5321 0.4154 0.9448 0.064 Uiso 1 1 calc R U . . .
C16B C 0.7602(17) 0.4888(6) 0.8991(4) 0.047(2) Uani 1 1 d . . . . .
C17B C 0.9705(17) 0.4895(7) 0.8705(4) 0.057(3) Uani 1 1 d . . . . .
H17B H 1.0681 0.4433 0.8702 0.068 Uiso 0.3 1 calc R U P G 1
C18B C 1.0352(17) 0.5578(7) 0.8427(4) 0.057(3) Uani 1 1 d . . . . .
H18B H 1.1774 0.5573 0.8227 0.068 Uiso 1 1 calc R U . . .
C19B C 0.9017(16) 0.6270(7) 0.8428(4) 0.049(2) Uani 1 1 d . . . . .
C20B C 0.6904(16) 0.6261(6) 0.8718(4) 0.051(2) Uani 1 1 d . . . . .
H20B H 0.5944 0.6729 0.8722 0.061 Uiso 0.3 1 calc R U P H 1
C21B C 0.6217(17) 0.5590(7) 0.8992(4) 0.055(3) Uani 1 1 d . . . . .
H21B H 0.4783 0.5595 0.9187 0.066 Uiso 1 1 calc R U . . .
C22B C 0.9807(17) 0.6980(7) 0.8140(4) 0.050(2) Uani 1 1 d . . . . .
H22B H 1.1229 0.6940 0.7940 0.060 Uiso 1 1 calc R U . . .
C23B C 0.9689(16) 0.8320(6) 0.7821(4) 0.048(2) Uani 1 1 d . . . . .
H23B H 1.1177 0.8128 0.7645 0.058 Uiso 1 1 calc R U . . .
C24B C 1.0209(17) 0.9237(6) 0.8245(4) 0.056(3) Uani 1 1 d . . . . .
H24C H 0.8762 0.9414 0.8440 0.067 Uiso 1 1 calc R U . . .
H24D H 1.1352 0.9190 0.8551 0.067 Uiso 1 1 calc R U . . .
C25B C 1.1170(18) 0.9952(7) 0.7928(4) 0.064(3) Uani 1 1 d . . . . .
H25C H 1.2706 0.9812 0.7771 0.077 Uiso 1 1 calc R U . . .
H25D H 1.1387 1.0542 0.8206 0.077 Uiso 1 1 calc R U . . .
C26B C 0.9509(18) 0.9996(6) 0.7427(4) 0.064(3) Uani 1 1 d . . . . .
H26C H 1.0197 1.0440 0.7211 0.077 Uiso 1 1 calc R U . . .
H26D H 0.8025 1.0194 0.7588 0.077 Uiso 1 1 calc R U . . .
C27B C 0.9036(16) 0.9077(6) 0.7008(4) 0.053(2) Uani 1 1 d . . . . .
H27C H 0.7939 0.9116 0.6690 0.063 Uiso 1 1 calc R U . . .
H27D H 1.0506 0.8894 0.6830 0.063 Uiso 1 1 calc R U . . .
C28B C 0.8012(15) 0.8385(6) 0.7332(4) 0.045(2) Uani 1 1 d . . . . .
H28B H 0.6508 0.8565 0.7503 0.054 Uiso 1 1 calc R U . . .
C29B C 0.5554(17) 0.7114(6) 0.6892(4) 0.052(2) Uani 1 1 d . . . . .
H29B H 0.4415 0.7405 0.7130 0.063 Uiso 1 1 calc R U . . .
C30B C 0.4818(16) 0.6233(6) 0.6503(4) 0.048(2) Uani 1 1 d . . . . .
C31B C 0.6317(17) 0.5811(6) 0.6102(4) 0.055(3) Uani 1 1 d . . . . .
H31B H 0.7856 0.6080 0.6075 0.066 Uiso 1 1 calc R U . . .
C32B C 0.5533(17) 0.4987(7) 0.5738(4) 0.056(3) Uani 1 1 d . . . . .
H32B H 0.6561 0.4684 0.5468 0.067 Uiso 1 1 calc R U . . .
C33B C 0.3284(17) 0.4608(6) 0.5764(4) 0.049(2) Uani 1 1 d . . . . .
C34B C 0.1802(17) 0.5022(7) 0.6170(4) 0.054(2) Uani 1 1 d . . . . .
H34B H 0.0267 0.4750 0.6198 0.065 Uiso 1 1 calc R U . . .
C35B C 0.2577(16) 0.5841(7) 0.6540(4) 0.056(3) Uani 1 1 d . . . . .
H35B H 0.1563 0.6132 0.6818 0.067 Uiso 1 1 calc R U . . .
C36B C 0.2470(17) 0.3745(6) 0.5364(4) 0.050(2) Uani 1 1 d . . . . .
H36B H 0.3598 0.3408 0.5152 0.060 Uiso 1 1 calc R U . . .
C37B C -0.0237(16) 0.2553(6) 0.4891(4) 0.047(2) Uani 1 1 d . . . . .
H37B H 0.1223 0.2321 0.4723 0.057 Uiso 1 1 calc R U . . .
C38B C -0.1844(16) 0.2647(6) 0.4402(4) 0.051(2) Uani 1 1 d . . . . .
H38C H -0.1031 0.3046 0.4171 0.061 Uiso 1 1 calc R U . . .
H38D H -0.3226 0.2927 0.4570 0.061 Uiso 1 1 calc R U . . .
C39B C -0.2625(17) 0.1739(7) 0.4000(4) 0.057(3) Uani 1 1 d . . . . .
H39C H -0.3734 0.1821 0.3697 0.069 Uiso 1 1 calc R U . . .
H39D H -0.1259 0.1489 0.3800 0.069 Uiso 1 1 calc R U . . .
C40B C -0.3774(18) 0.1083(7) 0.4335(4) 0.062(3) Uani 1 1 d . . . . .
H40C H -0.4146 0.0489 0.4067 0.075 Uiso 1 1 calc R U . . .
H40D H -0.5248 0.1293 0.4495 0.075 Uiso 1 1 calc R U . . .
C41B C -0.2171(17) 0.0994(6) 0.4836(4) 0.057(3) Uani 1 1 d . . . . .
H41C H -0.0784 0.0712 0.4673 0.069 Uiso 1 1 calc R U . . .
H41D H -0.2995 0.0598 0.5067 0.069 Uiso 1 1 calc R U . . .
C42B C -0.1397(16) 0.1909(6) 0.5236(4) 0.048(2) Uani 1 1 d . . . . .
H42B H -0.2791 0.2165 0.5427 0.057 Uiso 1 1 calc R U . . .
N1A N 0.2570(13) 0.6516(5) 0.0606(3) 0.0478(19) Uani 1 1 d . . . . .
N2A N 0.1217(13) 0.2438(5) 0.1829(3) 0.0502(19) Uani 1 1 d . . . . .
N3A N 0.3659(13) 0.2487(5) 0.2901(3) 0.0513(19) Uani 1 1 d . . . . .
N4A N 0.9438(13) 0.6767(5) 0.4674(3) 0.053(2) Uani 1 1 d . . . . .
N5A N 1.0327(13) 0.8294(5) 0.4170(3) 0.0509(19) Uani 1 1 d . . . . .
N6A N 0.4370(13) 0.8217(5) 0.1331(3) 0.0499(19) Uani 1 1 d . . . . .
N1B N 0.0246(12) 0.1801(5) 0.5690(3) 0.0474(19) Uani 1 1 d . . . . .
N2B N 0.5119(12) 0.1992(5) 0.8653(3) 0.0481(19) Uani 1 1 d . . . . .
N3B N 0.7992(13) 0.3518(5) 0.9291(3) 0.0510(19) Uani 1 1 d . . . . .
N4B N 0.8707(13) 0.7659(5) 0.8136(3) 0.0492(19) Uani 1 1 d . . . . .
N5B N 0.7592(13) 0.7506(5) 0.6929(3) 0.0492(19) Uani 1 1 d . . . . .
N6B N 0.0340(13) 0.3426(5) 0.5288(3) 0.0505(19) Uani 1 1 d . . . . .
O1A O 0.5270(12) 0.5227(5) 0.0581(3) 0.064(2) Uani 0.9 1 d . . P I 2
H1A H 0.4817 0.5682 0.0490 0.077 Uiso 0.9 1 calc R U P I 2
O2A O -0.1444(12) 0.3711(5) 0.1827(3) 0.068(2) Uani 0.9 1 d . . P J 3
H2A H -0.1082 0.3219 0.1880 0.082 Uiso 0.9 1 calc R U P J 3
O3A O 0.7681(17) 0.3303(7) 0.2904(4) 0.069(3) Uani 0.6 1 d . . P K 3
H3A H 0.6758 0.2843 0.2902 0.083 Uiso 0.6 1 calc R U P K 3
O4A O 0.5220(19) 0.5976(7) 0.4684(4) 0.067(3) Uani 0.6 1 d . . P L 3
H4A H 0.6244 0.6418 0.4754 0.080 Uiso 0.6 1 calc R U P L 3
O1B O 0.4189(12) 0.1372(5) 0.6039(3) 0.054(2) Uani 0.8 1 d . . P M 3
H1B H 0.3169 0.1429 0.5796 0.065 Uiso 0.8 1 calc R U P M 3
O2B O 0.1402(13) 0.2515(5) 0.8294(3) 0.067(2) Uani 0.8 1 d . . P N 3
H2B H 0.2186 0.2294 0.8519 0.081 Uiso 0.8 1 calc R U P N 3
O3B O 1.1161(15) 0.4277(6) 0.8705(5) 0.074(3) Uani 0.7 1 d . . P O 3
H3B H 1.0500 0.3858 0.8841 0.088 Uiso 0.7 1 calc R U P O 3
O4B O 0.5513(14) 0.6961(6) 0.8740(4) 0.059(2) Uani 0.7 1 d . . P P 3
H4B H 0.6176 0.7343 0.8571 0.070 Uiso 0.7 1 calc R U P P 3

loop_
_atom_site_aniso_label
_atom_site_aniso_U_11
_atom_site_aniso_U_22
_atom_site_aniso_U_33
_atom_site_aniso_U_23
_atom_site_aniso_U_13
_atom_site_aniso_U_12
C01A 0.058(6) 0.047(6) 0.038(5) 0.011(5) -0.005(5) 0.001(5)
C02A 0.050(6) 0.046(6) 0.034(5) 0.006(4) -0.003(4) -0.005(5)
C03A 0.048(6) 0.055(7) 0.042(5) 0.014(5) 0.005(5) -0.002(5)
C04A 0.050(6) 0.054(7) 0.048(6) 0.010(5) 0.002(5) 0.004(5)
C05A 0.051(6) 0.042(6) 0.036(5) 0.010(4) -0.009(4) -0.005(5)
C06A 0.053(6) 0.061(7) 0.042(5) 0.021(5) 0.003(5) -0.007(6)
C07A 0.058(6) 0.058(7) 0.044(6) 0.014(5) 0.003(5) 0.004(5)
C08A 0.057(6) 0.051(6) 0.033(5) -0.001(5) -0.010(5) -0.005(5)
C09A 0.056(6) 0.039(6) 0.041(5) 0.011(4) -0.005(4) -0.003(4)
C10A 0.069(7) 0.058(7) 0.040(5) 0.007(5) -0.014(5) -0.009(5)
C11A 0.092(8) 0.043(6) 0.048(6) 0.005(5) -0.006(5) -0.011(5)
C12A 0.082(7) 0.042(6) 0.056(6) 0.012(5) 0.003(6) 0.002(5)
C13A 0.070(7) 0.052(6) 0.038(5) 0.012(5) -0.012(5) 0.002(5)
C14A 0.059(6) 0.039(5) 0.039(5) 0.006(4) -0.004(4) -0.002(5)
C15A 0.058(6) 0.055(7) 0.043(6) 0.011(5) -0.011(5) 0.001(5)
C16A 0.053(6) 0.048(6) 0.042(5) 0.006(5) -0.001(5) 0.006(5)
C17A 0.064(7) 0.064(7) 0.053(6) -0.024(6) 0.004(6) 0.001(6)
C18A 0.049(6) 0.076(8) 0.060(7) -0.012(6) 0.004(5) 0.000(6)
C19A 0.058(6) 0.051(6) 0.036(5) 0.006(5) -0.006(5) 0.005(5)
C20A 0.067(7) 0.054(7) 0.040(5) 0.004(5) -0.002(5) 0.003(5)
C21A 0.065(7) 0.058(7) 0.042(5) 0.005(5) 0.002(5) 0.001(5)
C22A 0.060(6) 0.063(7) 0.041(6) 0.009(5) -0.009(5) -0.003(5)
C23A 0.048(5) 0.054(6) 0.036(5) 0.005(4) -0.009(4) -0.007(5)
C24A 0.069(7) 0.055(6) 0.046(6) 0.012(5) -0.022(5) -0.006(5)
C25A 0.067(7) 0.060(7) 0.044(6) 0.014(5) -0.016(5) -0.005(5)
C26A 0.065(6) 0.061(7) 0.034(5) 0.002(5) -0.009(5) -0.001(5)
C27A 0.058(6) 0.045(6) 0.042(5) 0.008(4) -0.006(4) -0.003(5)
C28A 0.053(6) 0.055(6) 0.028(5) 0.009(4) -0.010(4) 0.001(5)
C29A 0.057(7) 0.048(6) 0.037(5) 0.001(4) 0.003(5) -0.001(5)
C30A 0.050(6) 0.056(6) 0.030(5) 0.006(4) -0.003(5) -0.001(5)
C31A 0.051(6) 0.059(6) 0.036(5) 0.010(5) -0.005(5) 0.002(5)
C32A 0.051(6) 0.059(6) 0.035(5) 0.004(4) -0.001(4) 0.007(5)
C33A 0.052(6) 0.042(5) 0.031(5) 0.008(4) -0.006(5) 0.000(4)
C34A 0.058(6) 0.060(6) 0.040(6) 0.012(5) -0.007(5) 0.007(5)
C35A 0.059(7) 0.065(7) 0.038(6) 0.006(5) 0.000(5) 0.001(5)
C36A 0.051(6) 0.056(6) 0.037(5) 0.006(4) 0.006(5) -0.001(5)
C37A 0.060(6) 0.048(6) 0.034(5) 0.016(4) -0.011(4) -0.005(5)
C38A 0.080(7) 0.059(7) 0.043(6) 0.019(5) -0.012(5) -0.005(5)
C39A 0.092(8) 0.058(7) 0.044(6) 0.020(5) -0.003(5) 0.003(6)
C40A 0.106(9) 0.060(7) 0.043(6) 0.017(5) -0.032(6) -0.005(6)
C41A 0.086(8) 0.059(7) 0.046(6) 0.016(5) -0.024(5) -0.003(6)
C42A 0.056(6) 0.046(6) 0.039(5) 0.018(4) 0.003(4) 0.008(5)
C01B 0.053(6) 0.050(6) 0.039(6) 0.008(5) -0.006(5) 0.002(4)
C02B 0.048(6) 0.046(6) 0.033(5) 0.006(4) -0.004(4) 0.000(5)
C03B 0.065(7) 0.049(6) 0.028(5) 0.005(4) -0.001(5) -0.003(5)
C04B 0.053(6) 0.051(6) 0.041(6) 0.011(5) -0.004(5) 0.007(5)
C05B 0.047(6) 0.042(5) 0.034(5) 0.007(4) 0.000(4) -0.005(4)
C06B 0.053(6) 0.071(7) 0.033(6) -0.005(5) -0.003(5) 0.003(5)
C07B 0.052(6) 0.069(7) 0.041(6) -0.003(5) -0.009(5) 0.011(5)
C08B 0.055(6) 0.047(6) 0.044(6) 0.006(4) -0.004(5) -0.001(5)
C09B 0.061(6) 0.049(6) 0.033(5) 0.011(4) -0.014(5) -0.006(5)
C10B 0.085(7) 0.046(6) 0.053(6) 0.018(5) -0.013(5) 0.000(5)
C11B 0.106(9) 0.063(8) 0.057(7) 0.026(6) -0.023(6) -0.006(6)
C12B 0.100(9) 0.081(9) 0.046(6) 0.024(6) -0.023(6) 0.001(7)
C13B 0.090(8) 0.063(7) 0.041(6) 0.011(5) -0.029(5) -0.003(6)
C14B 0.061(6) 0.048(6) 0.036(5) 0.011(4) -0.010(4) -0.001(5)
C15B 0.058(6) 0.064(7) 0.037(5) 0.013(5) -0.009(5) -0.002(5)
C16B 0.052(6) 0.058(6) 0.031(5) 0.012(5) -0.009(4) 0.005(5)
C17B 0.055(7) 0.060(7) 0.060(6) 0.017(5) 0.003(5) 0.015(6)
C18B 0.056(6) 0.053(7) 0.065(7) 0.017(5) 0.010(5) 0.008(5)
C19B 0.054(6) 0.058(7) 0.033(5) 0.009(5) 0.001(5) 0.004(5)
C20B 0.051(6) 0.052(6) 0.052(6) 0.016(5) -0.003(5) 0.006(5)
C21B 0.054(6) 0.063(7) 0.049(6) 0.018(5) -0.001(5) 0.003(5)
C22B 0.058(6) 0.053(7) 0.036(5) 0.004(5) 0.000(4) -0.003(5)
C23B 0.055(6) 0.046(6) 0.043(6) 0.010(5) -0.001(5) 0.000(5)
C24B 0.070(7) 0.048(6) 0.045(6) 0.004(5) -0.009(5) -0.003(5)
C25B 0.082(7) 0.050(6) 0.055(6) 0.009(5) -0.018(5) -0.013(5)
C26B 0.081(8) 0.048(6) 0.063(7) 0.019(5) -0.009(6) -0.004(5)
C27B 0.060(6) 0.050(6) 0.047(6) 0.014(5) -0.010(5) -0.005(5)
C28B 0.052(6) 0.043(6) 0.037(5) 0.002(4) -0.004(4) 0.004(4)
C29B 0.057(7) 0.055(6) 0.045(6) 0.010(5) 0.000(5) 0.010(5)
C30B 0.054(6) 0.053(6) 0.033(5) 0.011(5) -0.010(5) -0.002(5)
C31B 0.052(6) 0.057(7) 0.051(6) 0.001(5) 0.002(5) 0.002(5)
C32B 0.052(7) 0.060(7) 0.052(6) 0.000(5) 0.004(5) 0.011(5)
C33B 0.057(6) 0.051(6) 0.034(5) 0.000(5) -0.008(5) 0.004(5)
C34B 0.052(6) 0.054(6) 0.050(6) 0.000(5) 0.005(5) 0.001(5)
C35B 0.053(7) 0.063(7) 0.049(6) 0.007(5) 0.005(5) 0.002(5)
C36B 0.055(7) 0.060(6) 0.033(5) 0.002(5) 0.001(5) 0.012(5)
C37B 0.056(6) 0.047(6) 0.035(5) 0.002(4) -0.012(4) 0.000(5)
C38B 0.059(6) 0.059(6) 0.031(5) 0.004(5) -0.006(4) 0.002(5)
C39B 0.060(6) 0.072(7) 0.036(5) 0.002(5) -0.012(5) 0.012(5)
C40B 0.069(7) 0.060(7) 0.052(6) 0.002(5) -0.016(5) 0.007(5)
C41B 0.069(7) 0.058(7) 0.039(5) 0.003(5) -0.020(5) 0.000(5)
C42B 0.052(6) 0.050(6) 0.036(5) 0.003(4) -0.007(4) -0.001(5)
N1A 0.062(5) 0.049(5) 0.033(4) 0.012(4) -0.006(4) -0.002(4)
N2A 0.059(5) 0.049(5) 0.042(4) 0.013(4) -0.010(4) -0.006(4)
N3A 0.060(5) 0.049(5) 0.043(4) 0.007(4) -0.010(4) 0.005(4)
N4A 0.064(5) 0.051(5) 0.038(4) 0.002(4) -0.009(4) 0.002(4)
N5A 0.054(5) 0.060(5) 0.034(4) 0.004(4) -0.005(4) -0.001(4)
N6A 0.061(5) 0.054(5) 0.032(4) 0.006(4) -0.005(4) 0.002(4)
N1B 0.059(5) 0.048(5) 0.032(4) 0.007(4) -0.011(4) -0.004(4)
N2B 0.055(5) 0.051(5) 0.034(4) 0.007(4) -0.006(4) -0.006(4)
N3B 0.061(5) 0.047(5) 0.045(5) 0.015(4) -0.015(4) -0.002(4)
N4B 0.059(5) 0.049(5) 0.040(4) 0.011(4) -0.006(4) 0.001(4)
N5B 0.055(5) 0.054(5) 0.036(4) 0.007(4) -0.005(4) 0.001(4)
N6B 0.055(5) 0.058(5) 0.038(4) 0.009(4) -0.004(4) 0.003(4)
O1A 0.063(5) 0.069(5) 0.068(5) 0.030(4) 0.012(4) 0.009(4)
O2A 0.065(5) 0.076(5) 0.075(5) 0.040(4) 0.014(4) 0.012(4)
O3A 0.052(7) 0.082(8) 0.058(7) -0.008(6) 0.003(5) -0.012(6)
O4A 0.075(8) 0.067(7) 0.046(6) -0.009(6) -0.001(5) -0.002(6)
O1B 0.058(5) 0.070(6) 0.031(4) 0.002(4) -0.007(4) 0.007(4)
O2B 0.060(5) 0.104(7) 0.032(4) -0.005(4) -0.001(4) 0.022(5)
O3B 0.057(6) 0.048(6) 0.131(9) 0.046(6) 0.033(6) 0.016(5)
O4B 0.057(6) 0.056(6) 0.078(6) 0.040(5) 0.021(5) 0.022(5)

loop_
_atom_type_symbol
_atom_type_description
_atom_type_scat_dispersion_real
_atom_type_scat_dispersion_imag
_atom_type_scat_source
C C 0.0181 0.0091 'International Tables Vol C Tables 4.2.6.8 and 6.1.1.4'
H H 0.0000 0.0000 'International Tables Vol C Tables 4.2.6.8 and 6.1.1.4'
N N 0.0311 0.0180 'International Tables Vol C Tables 4.2.6.8 and 6.1.1.4'
O O 0.0492 0.0322 'International Tables Vol C Tables 4.2.6.8 and 6.1.1.4'

loop_
_geom_angle_atom_site_label_1
_geom_angle_atom_site_label_2
_geom_angle_atom_site_label_3
_geom_angle
N1A C01A C02A 123.9(9)
N1A C01A H01A 118.0
C02A C01A H01A 118.0
C03A C02A C07A 119.3(9)
C03A C02A C01A 121.7(8)
C07A C02A C01A 119.0(9)
O1A C03A C04A 118.7(8)
O1A C03A C02A 121.4(8)
C04A C03A C02A 119.9(8)
C04A C03A H03A 120.1
C02A C03A H03A 120.1
C03A C04A C05A 120.7(8)
C03A C04A H04A 119.6
C05A C04A H04A 119.6
C06A C05A C04A 119.0(8)
C06A C05A C08A 121.3(8)
C04A C05A C08A 119.7(9)
O2A C06A C07A 118.3(9)
O2A C06A C05A 121.5(9)
C07A C06A C05A 120.1(8)
C07A C06A H06A 119.9
C05A C06A H06A 119.9
C06A C07A C02A 121.0(9)
C06A C07A H07A 119.5
C02A C07A H07A 119.5
N2A C08A C05A 122.4(9)
N2A C08A H08A 118.8
C05A C08A H08A 118.8
N2A C09A C10A 109.6(7)
N2A C09A C14A 109.2(7)
C10A C09A C14A 110.5(7)
N2A C09A H09A 109.1
C10A C09A H09A 109.1
C14A C09A H09A 109.1
C11A C10A C09A 112.4(8)
C11A C10A H10A 109.1
C09A C10A H10A 109.1
C11A C10A H10B 109.1
C09A C10A H10B 109.1
H10A C10A H10B 107.9
C10A C11A C12A 111.3(8)
C10A C11A H11A 109.4
C12A C11A H11A 109.4
C10A C11A H11B 109.4
C12A C11A H11B 109.4
H11A C11A H11B 108.0
C11A C12A C13A 109.7(8)
C11A C12A H12A 109.7
C13A C12A H12A 109.7
C11A C12A H12B 109.7
C13A C12A H12B 109.7
H12A C12A H12B 108.2
C14A C13A C12A 110.6(7)
C14A C13A H13A 109.5
C12A C13A H13A 109.5
C14A C13A H13B 109.5
C12A C13A H13B 109.5
H13A C13A H13B 108.1
N3A C14A C13A 110.3(7)
N3A C14A C09A 109.0(7)
C13A C14A C09A 110.9(7)
N3A C14A H14A 108.9
C13A C14A H14A 108.9
C09A C14A H14A 108.9
N3A C15A C16A 123.0(9)
N3A C15A H15A 118.5
C16A C15A H15A 118.5
C17A C16A C21A 118.0(9)
C17A C16A C15A 121.2(8)
C21A C16A C15A 120.7(9)
O3A C17A C16A 117.8(9)
O3A C17A C18A 120.3(10)
C16A C17A C18A 121.6(9)
C16A C17A H17A 119.2
C18A C17A H17A 119.2
C17A C18A C19A 120.7(9)
C17A C18A H18A 119.7
C19A C18A H18A 119.7
C20A C19A C18A 118.7(9)
C20A C19A C22A 121.3(9)
C18A C19A C22A 119.8(9)
C19A C20A O4A 122.0(9)
C19A C20A C21A 119.9(9)
O4A C20A C21A 117.9(9)
C19A C20A H20A 120.1
C21A C20A H20A 120.1
C16A C21A C20A 121.1(9)
C16A C21A H21A 119.4
C20A C21A H21A 119.4
N4A C22A C19A 121.8(9)
N4A C22A H22A 119.1
C19A C22A H22A 119.1
N4A C23A C24A 109.4(7)
N4A C23A C28A 109.7(7)
C24A C23A C28A 110.8(7)
N4A C23A H23A 109.0
C24A C23A H23A 109.0
C28A C23A H23A 109.0
C23A C24A C25A 111.6(8)
C23A C24A H24A 109.3
C25A C24A H24A 109.3
C23A C24A H24B 109.3
C25A C24A H24B 109.3
H24A C24A H24B 108.0
C26A C25A C24A 110.6(8)
C26A C25A H25A 109.5
C24A C25A H25A 109.5
C26A C25A H25B 109.5
C24A C25A H25B 109.5
H25A C25A H25B 108.1
C25A C26A C27A 112.0(7)
C25A C26A H26A 109.2
C27A C26A H26A 109.2
C25A C26A H26B 109.2
C27A C26A H26B 109.2
H26A C26A H26B 107.9
C28A C27A C26A 112.4(7)
C28A C27A H27A 109.1
C26A C27A H27A 109.1
C28A C27A H27B 109.1
C26A C27A H27B 109.1
H27A C27A H27B 107.9
N5A C28A C27A 110.4(7)
N5A C28A C23A 108.0(7)
C27A C28A C23A 110.2(7)
N5A C28A H28A 109.4
C27A C28A H28A 109.4
C23A C28A H28A 109.4
N5A C29A C30A 123.1(8)
N5A C29A H29A 118.4
C30A C29A H29A 118.4
C35A C30A C31A 119.6(8)
C35A C30A C29A 120.5(8)
C31A C30A C29A 119.9(8)
C32A C31A C30A 118.1(8)
C32A C31A H31A 121.0
C30A C31A H31A 121.0
C31A C32A C33A 122.7(8)
C31A C32A H32A 118.7
C33A C32A H32A 118.7
C34A C33A C32A 117.8(8)
C34A C33A C36A 122.4(8)
C32A C33A C36A 119.7(8)
C33A C34A C35A 120.8(9)
C33A C34A H34A 119.6
C35A C34A H34A 119.6
C30A C35A C34A 121.0(9)
C30A C35A H35A 119.5
C34A C35A H35A 119.5
N6A C36A C33A 122.9(8)
N6A C36A H36A 118.6
C33A C36A H36A 118.6
N6A C37A C38A 108.8(7)
N6A C37A C42A 107.8(7)
C38A C37A C42A 110.2(7)
N6A C37A H37A 110.0
C38A C37A H37A 110.0
C42A C37A H37A 110.0
C39A C38A C37A 112.0(8)
C39A C38A H38A 109.2
C37A C38A H38A 109.2
C39A C38A H38B 109.2
C37A C38A H38B 109.2
H38A C38A H38B 107.9
C40A C39A C38A 110.1(8)
C40A C39A H39A 109.6
C38A C39A H39A 109.6
C40A C39A H39B 109.6
C38A C39A H39B 109.6
H39A C39A H39B 108.1
C39A C40A C41A 110.4(8)
C39A C40A H40A 109.6
C41A C40A H40A 109.6
C39A C40A H40B 109.6
C41A C40A H40B 109.6
H40A C40A H40B 108.1
C42A C41A C40A 110.5(8)
C42A C41A H41A 109.5
C40A C41A H41A 109.5
C42A C41A H41B 109.5
C40A C41A H41B 109.5
H41A C41A H41B 108.1
N1A C42A C41A 109.8(7)
N1A C42A C37A 108.8(7)
C41A C42A C37A 110.7(7)
N1A C42A H42A 109.2
C41A C42A H42A 109.2
C37A C42A H42A 109.2
N1B C01B C02B 122.4(8)
N1B C01B H01B 118.8
C02B C01B H01B 118.8
C03B C02B C07B 118.6(8)
C03B C02B C01B 121.4(8)
C07B C02B C01B 120.0(8)
C04B C03B O1B 118.2(9)
C04B C03B C02B 120.1(8)
O1B C03B C02B 121.7(8)
C04B C03B H03B 120.0
C02B C03B H03B 120.0
C03B C04B C05B 121.5(8)
C03B C04B H04B 119.3
C05B C04B H04B 119.3
C06B C05B C04B 118.5(8)
C06B C05B C08B 120.6(8)
C04B C05B C08B 120.8(8)
O2B C06B C05B 120.5(9)
O2B C06B C07B 119.2(9)
C05B C06B C07B 120.1(8)
C05B C06B H06B 119.9
C07B C06B H06B 119.9
C06B C07B C02B 121.2(9)
C06B C07B H07B 119.4
C02B C07B H07B 119.4
N2B C08B C05B 122.3(9)
N2B C08B H08B 118.8
C05B C08B H08B 118.8
N2B C09B C14B 109.0(7)
N2B C09B C10B 109.7(7)
C14B C09B C10B 110.4(7)
N2B C09B H09B 109.3
C14B C09B H09B 109.3
C10B C09B H09B 109.3
C11B C10B C09B 110.8(8)
C11B C10B H10C 109.5
C09B C10B H10C 109.5
C11B C10B H10D 109.5
C09B C10B H10D 109.5
H10C C10B H10D 108.1
C12B C11B C10B 111.3(9)
C12B C11B H11C 109.4
C10B C11B H11C 109.4
C12B C11B H11D 109.4
C10B C11B H11D 109.4
H11C C11B H11D 108.0
C11B C12B C13B 110.5(8)
C11B C12B H12C 109.6
C13B C12B H12C 109.6
C11B C12B H12D 109.6
C13B C12B H12D 109.6
H12C C12B H12D 108.1
C12B C13B C14B 111.6(8)
C12B C13B H13C 109.3
C14B C13B H13C 109.3
C12B C13B H13D 109.3
C14B C13B H13D 109.3
H13C C13B H13D 108.0
N3B C14B C09B 109.3(7)
N3B C14B C13B 109.8(7)
C09B C14B C13B 109.3(7)
N3B C14B H14B 109.5
C09B C14B H14B 109.5
C13B C14B H14B 109.5
N3B C15B C16B 122.4(9)
N3B C15B H15B 118.8
C16B C15B H15B 118.8
C17B C16B C21B 118.7(9)
C17B C16B C15B 121.1(9)
C21B C16B C15B 120.2(9)
O3B C17B C18B 118.3(9)
O3B C17B C16B 122.4(9)
C18B C17B C16B 119.2(9)
C18B C17B H17B 120.4
C16B C17B H17B 120.4
C17B C18B C19B 122.5(9)
C17B C18B H18B 118.8
C19B C18B H18B 118.8
C18B C19B C20B 118.1(9)
C18B C19B C22B 120.1(9)
C20B C19B C22B 121.8(9)
C21B C20B O4B 119.4(9)
C21B C20B C19B 120.6(9)
O4B C20B C19B 120.0(8)
C21B C20B H20B 119.7
C19B C20B H20B 119.7
C20B C21B C16B 120.9(9)
C20B C21B H21B 119.6
C16B C21B H21B 119.6
N4B C22B C19B 123.9(9)
N4B C22B H22B 118.1
C19B C22B H22B 118.1
N4B C23B C28B 110.1(7)
N4B C23B C24B 109.8(7)
C28B C23B C24B 110.3(7)
N4B C23B H23B 108.8
C28B C23B H23B 108.8
C24B C23B H23B 108.8
C25B C24B C23B 111.3(7)
C25B C24B H24C 109.4
C23B C24B H24C 109.4
C25B C24B H24D 109.4
C23B C24B H24D 109.4
H24C C24B H24D 108.0
C24B C25B C26B 110.4(8)
C24B C25B H25C 109.6
C26B C25B H25C 109.6
C24B C25B H25D 109.6
C26B C25B H25D 109.6
H25C C25B H25D 108.1
C25B C26B C27B 110.7(8)
C25B C26B H26C 109.5
C27B C26B H26C 109.5
C25B C26B H26D 109.5
C27B C26B H26D 109.5
H26C C26B H26D 108.1
C28B C27B C26B 110.3(7)
C28B C27B H27C 109.6
C26B C27B H27C 109.6
C28B C27B H27D 109.6
C26B C27B H27D 109.6
H27C C27B H27D 108.1
N5B C28B C27B 109.9(7)
N5B C28B C23B 109.0(7)
C27B C28B C23B 109.9(7)
N5B C28B H28B 109.3
C27B C28B H28B 109.3
C23B C28B H28B 109.3
N5B C29B C30B 124.4(9)
N5B C29B H29B 117.8
C30B C29B H29B 117.8
C35B C30B C31B 120.4(9)
C35B C30B C29B 118.6(9)
C31B C30B C29B 121.0(9)
C30B C31B C32B 119.0(9)
C30B C31B H31B 120.5
C32B C31B H31B 120.5
C33B C32B C31B 120.7(9)
C33B C32B H32B 119.7
C31B C32B H32B 119.7
C32B C33B C34B 120.3(9)
C32B C33B C36B 119.8(8)
C34B C33B C36B 119.9(9)
C33B C34B C35B 119.4(9)
C33B C34B H34B 120.3
C35B C34B H34B 120.3
C30B C35B C34B 120.2(9)
C30B C35B H35B 119.9
C34B C35B H35B 119.9
N6B C36B C33B 123.7(8)
N6B C36B H36B 118.2
C33B C36B H36B 118.2
N6B C37B C38B 109.6(7)
N6B C37B C42B 108.6(7)
C38B C37B C42B 110.6(7)
N6B C37B H37B 109.3
C38B C37B H37B 109.3
C42B C37B H37B 109.3
C37B C38B C39B 111.3(8)
C37B C38B H38C 109.4
C39B C38B H38C 109.4
C37B C38B H38D 109.4
C39B C38B H38D 109.4
H38C C38B H38D 108.0
C40B C39B C38B 111.8(8)
C40B C39B H39C 109.3
C38B C39B H39C 109.3
C40B C39B H39D 109.3
C38B C39B H39D 109.3
H39C C39B H39D 107.9
C39B C40B C41B 110.6(8)
C39B C40B H40C 109.5
C41B C40B H40C 109.5
C39B C40B H40D 109.5
C41B C40B H40D 109.5
H40C C40B H40D 108.1
C40B C41B C42B 111.3(8)
C40B C41B H41C 109.4
C42B C41B H41C 109.4
C40B C41B H41D 109.4
C42B C41B H41D 109.4
H41C C41B H41D 108.0
N1B C42B C37B 109.1(7)
N1B C42B C41B 109.7(7)
C37B C42B C41B 111.0(7)
N1B C42B H42B 109.0
C37B C42B H42B 109.0
C41B C42B H42B 109.0
C01A N1A C42A 119.7(8)
C08A N2A C09A 120.4(8)
C15A N3A C14A 118.6(8)
C22A N4A C23A 117.3(8)
C29A N5A C28A 118.1(7)
C36A N6A C37A 116.8(7)
C01B N1B C42B 118.7(8)
C08B N2B C09B 118.2(8)
C15B N3B C14B 119.5(8)
C22B N4B C23B 118.1(8)
C29B N5B C28B 117.2(8)
C36B N6B C37B 118.4(8)
C03A O1A H1A 109.5
C06A O2A H2A 109.5
C17A O3A H3A 109.5
C20A O4A H4A 109.5
C03B O1B H1B 109.5
C06B O2B H2B 109.5
C17B O3B H3B 109.5
C20B O4B H4B 109.5

loop_
_geom_bond_atom_site_label_1
_geom_bond_atom_site_label_2
_geom_bond_distance
C01A N1A 1.274(11)
C01A C02A 1.446(12)
C01A H01A 0.9500
C02A C03A 1.390(12)
C02A C07A 1.395(12)
C03A O1A 1.370(11)
C03A C04A 1.376(12)
C03A H03A 0.9500
C04A C05A 1.401(12)
C04A H04A 0.9500
C05A C06A 1.393(12)
C05A C08A 1.461(12)
C06A O2A 1.361(11)
C06A C07A 1.367(13)
C06A H06A 0.9500
C07A H07A 0.9500
C08A N2A 1.273(11)
C08A H08A 0.9500
C09A N2A 1.458(11)
C09A C10A 1.512(12)
C09A C14A 1.521(11)
C09A H09A 1.0000
C10A C11A 1.509(13)
C10A H10A 0.9900
C10A H10B 0.9900
C11A C12A 1.520(13)
C11A H11A 0.9900
C11A H11B 0.9900
C12A C13A 1.532(13)
C12A H12A 0.9900
C12A H12B 0.9900
C13A C14A 1.513(12)
C13A H13A 0.9900
C13A H13B 0.9900
C14A N3A 1.463(11)
C14A H14A 1.0000
C15A N3A 1.271(11)
C15A C16A 1.465(12)
C15A H15A 0.9500
C16A C17A 1.367(12)
C16A C21A 1.380(12)
C17A O3A 1.362(13)
C17A C18A 1.369(13)
C17A H17A 0.9500
C18A C19A 1.384(12)
C18A H18A 0.9500
C19A C20A 1.374(12)
C19A C22A 1.476(13)
C20A O4A 1.390(13)
C20A C21A 1.395(13)
C20A H20A 0.9500
C21A H21A 0.9500
C22A N4A 1.265(11)
C22A H22A 0.9500
C23A N4A 1.467(11)
C23A C24A 1.514(12)
C23A C28A 1.531(12)
C23A H23A 1.0000
C24A C25A 1.535(12)
C24A H24A 0.9900
C24A H24B 0.9900
C25A C26A 1.508(13)
C25A H25A 0.9900
C25A H25B 0.9900
C26A C27A 1.525(12)
C26A H26A 0.9900
C26A H26B 0.9900
C27A C28A 1.512(12)
C27A H27A 0.9900
C27A H27B 0.9900
C28A N5A 1.450(10)
C28A H28A 1.0000
C29A N5A 1.286(11)
C29A C30A 1.473(12)
C29A H29A 0.9500
C30A C35A 1.364(12)
C30A C31A 1.406(12)
C31A C32A 1.379(11)
C31A H31A 0.9500
C32A C33A 1.390(11)
C32A H32A 0.9500
C33A C34A 1.369(11)
C33A C36A 1.467(12)
C34A C35A 1.388(12)
C34A H34A 0.9500
C35A H35A 0.9500
C36A N6A 1.274(10)
C36A H36A 0.9500
C37A N6A 1.468(10)
C37A C38A 1.521(12)
C37A C42A 1.535(11)
C37A H37A 1.0000
C38A C39A 1.518(12)
C38A H38A 0.9900
C38A H38B 0.9900
C39A C40A 1.513(14)
C39A H39A 0.9900
C39A H39B 0.9900
C40A C41A 1.526(13)
C40A H40A 0.9900
C40A H40B 0.9900
C41A C42A 1.523(12)
C41A H41A 0.9900
C41A H41B 0.9900
C42A N1A 1.461(11)
C42A H42A 1.0000
C01B N1B 1.277(10)
C01B C02B 1.452(12)
C01B H01B 0.9500
C02B C03B 1.385(12)
C02B C07B 1.395(12)
C03B C04B 1.374(12)
C03B O1B 1.377(10)
C03B H03B 0.9500
C04B C05B 1.397(11)
C04B H04B 0.9500
C05B C06B 1.381(12)
C05B C08B 1.464(12)
C06B O2B 1.358(11)
C06B C07B 1.382(12)
C06B H06B 0.9500
C07B H07B 0.9500
C08B N2B 1.275(10)
C08B H08B 0.9500
C09B N2B 1.451(10)
C09B C14B 1.534(12)
C09B C10B 1.535(12)
C09B H09B 1.0000
C10B C11B 1.523(13)
C10B H10C 0.9900
C10B H10D 0.9900
C11B C12B 1.520(14)
C11B H11C 0.9900
C11B H11D 0.9900
C12B C13B 1.529(14)
C12B H12C 0.9900
C12B H12D 0.9900
C13B C14B 1.534(12)
C13B H13C 0.9900
C13B H13D 0.9900
C14B N3B 1.443(11)
C14B H14B 1.0000
C15B N3B 1.258(11)
C15B C16B 1.468(13)
C15B H15B 0.9500
C16B C17B 1.393(12)
C16B C21B 1.409(13)
C17B O3B 1.332(12)
C17B C18B 1.375(13)
C17B H17B 0.9500
C18B C19B 1.377(13)
C18B H18B 0.9500
C19B C20B 1.402(12)
C19B C22B 1.443(13)
C20B C21B 1.359(13)
C20B O4B 1.399(12)
C20B H20B 0.9500
C21B H21B 0.9500
C22B N4B 1.278(11)
C22B H22B 0.9500
C23B N4B 1.457(11)
C23B C28B 1.520(11)
C23B C24B 1.537(12)
C23B H23B 1.0000
C24B C25B 1.519(13)
C24B H24C 0.9900
C24B H24D 0.9900
C25B C26B 1.527(13)
C25B H25C 0.9900
C25B H25D 0.9900
C26B C27B 1.531(12)
C26B H26C 0.9900
C26B H26D 0.9900
C27B C28B 1.514(12)
C27B H27C 0.9900
C27B H27D 0.9900
C28B N5B 1.465(11)
C28B H28B 1.0000
C29B N5B 1.260(11)
C29B C30B 1.477(12)
C29B H29B 0.9500
C30B C35B 1.384(12)
C30B C31B 1.385(12)
C31B C32B 1.393(13)
C31B H31B 0.9500
C32B C33B 1.377(12)
C32B H32B 0.9500
C33B C34B 1.381(12)
C33B C36B 1.476(12)
C34B C35B 1.392(13)
C34B H34B 0.9500
C35B H35B 0.9500
C36B N6B 1.273(11)
C36B H36B 0.9500
C37B N6B 1.462(11)
C37B C38B 1.512(12)
C37B C42B 1.518(12)
C37B H37B 1.0000
C38B C39B 1.526(12)
C38B H38C 0.9900
C38B H38D 0.9900
C39B C40B 1.515(13)
C39B H39C 0.9900
C39B H39D 0.9900
C40B C41B 1.527(12)
C40B H40C 0.9900
C40B H40D 0.9900
C41B C42B 1.532(12)
C41B H41C 0.9900
C41B H41D 0.9900
C42B N1B 1.468(11)
C42B H42B 1.0000
O1A H1A 0.8400
O2A H2A 0.8400
O3A H3A 0.8400
O4A H4A 0.8400
O1B H1B 0.8400
O2B H2B 0.8400
O3B H3B 0.8400
O4B H4B 0.8400

loop_
_geom_hbond_atom_site_label_D
_geom_hbond_atom_site_label_H
_geom_hbond_atom_site_label_A
_geom_hbond_distance_DH
_geom_hbond_distance_HA
_geom_hbond_distance_DA
_geom_hbond_angle_DHA
O1A H1A N1A 0.84 1.90 2.636(10) 146.1
O2A H2A N2A 0.84 1.87 2.611(10) 146.8
O3A H3A N3A 0.84 1.82 2.525(12) 140.6
O4A H4A N4A 0.84 1.89 2.614(13) 143.2
O1B H1B N1B 0.84 1.87 2.610(10) 146.1
O2B H2B N2B 0.84 1.84 2.567(11) 143.2
O3B H3B N3B 0.84 1.90 2.628(11) 144.9
O4B H4B N4B 0.84 1.87 2.620(11) 147.2

loop_
_geom_torsion_atom_site_label_1
_geom_torsion_atom_site_label_2
_geom_torsion_atom_site_label_3
_geom_torsion_atom_site_label_4
_geom_torsion
N1A C01A C02A C03A 0.5(13)
N1A C01A C02A C07A 176.9(8)
C07A C02A C03A O1A -178.0(8)
C01A C02A C03A O1A -1.6(13)
C07A C02A C03A C04A 1.4(13)
C01A C02A C03A C04A 177.7(8)
O1A C03A C04A C05A 178.9(8)
C02A C03A C04A C05A -0.5(13)
C03A C04A C05A C06A 0.1(12)
C03A C04A C05A C08A -179.7(8)
C04A C05A C06A O2A 176.2(8)
C08A C05A C06A O2A -4.0(13)
C04A C05A C06A C07A -0.7(13)
C08A C05A C06A C07A 179.1(8)
O2A C06A C07A C02A -175.4(8)
C05A C06A C07A C02A 1.6(13)
C03A C02A C07A C06A -2.0(13)
C01A C02A C07A C06A -178.4(8)
C06A C05A C08A N2A 5.5(12)
C04A C05A C08A N2A -174.7(8)
N2A C09A C10A C11A -174.9(7)
C14A C09A C10A C11A -54.4(11)
C09A C10A C11A C12A 55.1(11)
C10A C11A C12A C13A -55.9(11)
C11A C12A C13A C14A 57.8(11)
C12A C13A C14A N3A -179.1(7)
C12A C13A C14A C09A -58.3(10)
N2A C09A C14A N3A -61.8(9)
C10A C09A C14A N3A 177.5(7)
N2A C09A C14A C13A 176.6(7)
C10A C09A C14A C13A 55.9(10)
N3A C15A C16A C17A 8.6(11)
N3A C15A C16A C21A -174.6(8)
C21A C16A C17A O3A 173.4(7)
C15A C16A C17A O3A -9.7(8)
C21A C16A C17A C18A -1.2(4)
C15A C16A C17A C18A 175.7(7)
O3A C17A C18A C19A -173.2(7)
C16A C17A C18A C19A 1.2(5)
C17A C18A C19A C20A 0.4(9)
C17A C18A C19A C22A 176.2(6)
C18A C19A C20A O4A -175.7(7)
C22A C19A C20A O4A 8.6(12)
C18A C19A C20A C21A -2.0(11)
C22A C19A C20A C21A -177.7(8)
C17A C16A C21A C20A -0.4(9)
C15A C16A C21A C20A -177.3(8)
C19A C20A C21A C16A 2.0(11)
O4A C20A C21A C16A 176.0(7)
C20A C19A C22A N4A -2.0(13)
C18A C19A C22A N4A -177.6(8)
N4A C23A C24A C25A -178.1(8)
C28A C23A C24A C25A -57.0(10)
C23A C24A C25A C26A 55.4(11)
C24A C25A C26A C27A -53.3(11)
C25A C26A C27A C28A 54.5(11)
C26A C27A C28A N5A -174.2(7)
C26A C27A C28A C23A -55.1(10)
N4A C23A C28A N5A -62.1(9)
C24A C23A C28A N5A 177.0(7)
N4A C23A C28A C27A 177.3(7)
C24A C23A C28A C27A 56.4(10)
N5A C29A C30A C35A -163.2(9)
N5A C29A C30A C31A 17.6(13)
C35A C30A C31A C32A 1.4(13)
C29A C30A C31A C32A -179.3(8)
C30A C31A C32A C33A -0.3(13)
C31A C32A C33A C34A 0.4(13)
C31A C32A C33A C36A 176.9(8)
C32A C33A C34A C35A -1.7(13)
C36A C33A C34A C35A -178.2(9)
C31A C30A C35A C34A -2.8(14)
C29A C30A C35A C34A 177.9(9)
C33A C34A C35A C30A 3.0(14)
C34A C33A C36A N6A 0.0(14)
C32A C33A C36A N6A -176.3(9)
N6A C37A C38A C39A -173.6(8)
C42A C37A C38A C39A -55.6(11)
C37A C38A C39A C40A 57.2(12)
C38A C39A C40A C41A -58.0(12)
C39A C40A C41A C42A 58.6(11)
C40A C41A C42A N1A -177.3(8)
C40A C41A C42A C37A -57.1(11)
N6A C37A C42A N1A -65.3(9)
C38A C37A C42A N1A 176.0(7)
N6A C37A C42A C41A 173.9(8)
C38A C37A C42A C41A 55.3(10)
N1B C01B C02B C03B 5.6(11)
N1B C01B C02B C07B -173.0(7)
C07B C02B C03B C04B 1.7(4)
C01B C02B C03B C04B -177.0(7)
C07B C02B C03B O1B -178.9(6)
C01B C02B C03B O1B 2.4(7)
O1B C03B C04B C05B 178.8(6)
C02B C03B C04B C05B -1.8(4)
C03B C04B C05B C06B 2.0(9)
C03B C04B C05B C08B -176.3(6)
C04B C05B C06B O2B 173.4(7)
C08B C05B C06B O2B -8.4(11)
C04B C05B C06B C07B -2.2(11)
C08B C05B C06B C07B 176.1(8)
O2B C06B C07B C02B -173.3(7)
C05B C06B C07B C02B 2.2(11)
C03B C02B C07B C06B -2.0(9)
C01B C02B C07B C06B 176.7(8)
C06B C05B C08B N2B 11.7(12)
C04B C05B C08B N2B -170.1(7)
N2B C09B C10B C11B -177.9(8)
C14B C09B C10B C11B -57.8(11)
C09B C10B C11B C12B 56.6(12)
C10B C11B C12B C13B -55.6(12)
C11B C12B C13B C14B 56.6(12)
N2B C09B C14B N3B -61.5(9)
C10B C09B C14B N3B 177.9(7)
N2B C09B C14B C13B 178.3(7)
C10B C09B C14B C13B 57.7(10)
C12B C13B C14B N3B -177.5(8)
C12B C13B C14B C09B -57.7(11)
N3B C15B C16B C17B 2.9(13)
N3B C15B C16B C21B -178.8(9)
C21B C16B C17B O3B 177.0(10)
C15B C16B C17B O3B -4.6(14)
C21B C16B C17B C18B -0.8(13)
C15B C16B C17B C18B 177.5(9)
O3B C17B C18B C19B -176.7(10)
C16B C17B C18B C19B 1.2(14)
C17B C18B C19B C20B -1.1(14)
C17B C18B C19B C22B 178.7(9)
C18B C19B C20B C21B 0.6(13)
C22B C19B C20B C21B -179.2(9)
C18B C19B C20B O4B 178.7(9)
C22B C19B C20B O4B -1.0(13)
O4B C20B C21B C16B -178.4(9)
C19B C20B C21B C16B -0.3(14)
C17B C16B C21B C20B 0.4(13)
C15B C16B C21B C20B -178.0(8)
C18B C19B C22B N4B -177.8(9)
C20B C19B C22B N4B 2.0(13)
N4B C23B C24B C25B -178.3(8)
C28B C23B C24B C25B -56.7(10)
C23B C24B C25B C26B 55.4(11)
C24B C25B C26B C27B -56.1(11)
C25B C26B C27B C28B 58.4(11)
C26B C27B C28B N5B -179.3(7)
C26B C27B C28B C23B -59.4(10)
N4B C23B C28B N5B -59.8(9)
C24B C23B C28B N5B 178.8(7)
N4B C23B C28B C27B 179.7(7)
C24B C23B C28B C27B 58.3(10)
N5B C29B C30B C35B 174.6(9)
N5B C29B C30B C31B -6.6(14)
C35B C30B C31B C32B -0.1(13)
C29B C30B C31B C32B -178.9(9)
C30B C31B C32B C33B 1.8(14)
C31B C32B C33B C34B -2.8(14)
C31B C32B C33B C36B 178.5(9)
C32B C33B C34B C35B 2.2(14)
C36B C33B C34B C35B -179.2(8)
C31B C30B C35B C34B -0.5(14)
C29B C30B C35B C34B 178.4(9)
C33B C34B C35B C30B -0.5(14)
C32B C33B C36B N6B -167.4(9)
C34B C33B C36B N6B 14.0(13)
N6B C37B C38B C39B -176.1(7)
C42B C37B C38B C39B -56.4(10)
C37B C38B C39B C40B 56.1(11)
C38B C39B C40B C41B -54.8(11)
C39B C40B C41B C42B 54.8(11)
N6B C37B C42B N1B -62.2(9)
C38B C37B C42B N1B 177.5(7)
N6B C37B C42B C41B 176.7(7)
C38B C37B C42B C41B 56.4(10)
C40B C41B C42B N1B -176.7(8)
C40B C41B C42B C37B -56.0(11)
C02A C01A N1A C42A -177.9(8)
C41A C42A N1A C01A -110.5(9)
C37A C42A N1A C01A 128.2(8)
C05A C08A N2A C09A -179.9(7)
C10A C09A N2A C08A -124.2(9)
C14A C09A N2A C08A 114.6(8)
C16A C15A N3A C14A -178.1(7)
C13A C14A N3A C15A -109.8(9)
C09A C14A N3A C15A 128.2(8)
C19A C22A N4A C23A 178.4(7)
C24A C23A N4A C22A -124.3(9)
C28A C23A N4A C22A 113.9(9)
C30A C29A N5A C28A -176.3(8)
C27A C28A N5A C29A -124.9(8)
C23A C28A N5A C29A 114.6(9)
C33A C36A N6A C37A -179.2(8)
C38A C37A N6A C36A -131.2(9)
C42A C37A N6A C36A 109.2(9)
C02B C01B N1B C42B 179.7(7)
C37B C42B N1B C01B 108.4(9)
C41B C42B N1B C01B -129.7(8)
C05B C08B N2B C09B -179.4(8)
C14B C09B N2B C08B 124.7(9)
C10B C09B N2B C08B -114.4(9)
C16B C15B N3B C14B -178.7(7)
C09B C14B N3B C15B 116.9(9)
C13B C14B N3B C15B -123.3(9)
C19B C22B N4B C23B -179.2(8)
C28B C23B N4B C22B 119.0(8)
C24B C23B N4B C22B -119.3(9)
C30B C29B N5B C28B 179.2(7)
C27B C28B N5B C29B -124.2(8)
C23B C28B N5B C29B 115.3(8)
C33B C36B N6B C37B -178.5(8)
C38B C37B N6B C36B -120.6(9)
C42B C37B N6B C36B 118.5(9)
